data_4116303
loop_
_publ_author_name
'Wim T. Klooster'
'Lee Brammer'
'Colin J. Schaverien'
'Peter H. M. Budzelaar'

_publ_section_title
;
 C-H Bonds Are Not Elongated by Coordination to Lanthanide Metals:
 Single-Crystal Neutron Diffraction Structures of
 (C5Me5)Y(OC6H3tBu2)CH(SiMe3)2 at 20 K and (C5Me5)La{CH(SiMe3)2}2 at 15 K
;
_journal_name_full 'Journal of the American Chemical Society'
_journal_page_first 1381
_journal_page_last 1382
_journal_paper_doi 10.1021/ja983068b
_journal_volume 121
_journal_year 1999
_chemical_compound_source synthesis
_chemical_formula_sum 'C31 H55 O Si2 Y'
_chemical_formula_weight 588.84
_chemical_name_systematic
; 
 ? 
;
_space_group_IT_number 14
_symmetry_cell_setting monoclinic
_symmetry_space_group_name_Hall '-P 2ybc'
_symmetry_space_group_name_H-M 'P 1 21/c 1'
_atom_sites_solution_hydrogens geom
_atom_sites_solution_primary direct
_atom_sites_solution_secondary difmap
_audit_creation_method SHELXL
_cell_angle_alpha 90.00
_cell_angle_beta 91.75(3)
_cell_angle_gamma 90.00
_cell_formula_units_Z 4
_cell_length_a 9.476(3)
_cell_length_b 22.133(8)
_cell_length_c 15.815(5)
_cell_measurement_temperature 128(5)
_cell_volume 3315.4(19)
_computing_cell_refinement 'P3 (siemens, 1991)'
_computing_data_collection 'P3 (Siemens, 1991)'
_computing_data_reduction 'XDISK (Siemens, 1991)'
_computing_molecular_graphics 'SHELXTL 5.0 (Siemens, 1994)'
_computing_publication_material 'SHELXTL 5.0 (Siemens, 1994)'
_computing_structure_refinement 'SHELXTL 5.0 (Siemens, 1994)'
_computing_structure_solution 'SHELXTL 5.0 (Siemens, 1994)'
_diffrn_ambient_temperature 293(2)
_diffrn_measurement_device 'Siemens R3m/V diffractometer'
_diffrn_measurement_method 'w/2q scans'
_diffrn_radiation_monochromator graphite
_diffrn_radiation_source 'normal focus sealed tube'
_diffrn_radiation_type MoK\a
_diffrn_radiation_wavelength 0.71073
_diffrn_reflns_av_R_equivalents 0.0653
_diffrn_reflns_av_sigmaI/netI 0.1230
_diffrn_reflns_limit_h_max 13
_diffrn_reflns_limit_h_min 0
_diffrn_reflns_limit_k_max 31
_diffrn_reflns_limit_k_min 0
_diffrn_reflns_limit_l_max 22
_diffrn_reflns_limit_l_min -22
_diffrn_reflns_number 6104
_diffrn_reflns_theta_max 25.00
_diffrn_reflns_theta_min 1.84
_diffrn_standards_decay_% none
_diffrn_standards_interval_count 50
_diffrn_standards_number 3
_exptl_absorpt_coefficient_mu 1.851
_exptl_absorpt_correction_T_max 0.427
_exptl_absorpt_correction_T_min 0.539
_exptl_absorpt_correction_type 'semi-empirical (SHELXTL 5.0)'
_exptl_crystal_colour colorless
_exptl_crystal_density_diffrn 1.180
_exptl_crystal_F_000 1264
_refine_diff_density_max 0.741
_refine_diff_density_min -0.422
_refine_diff_density_rms 0.108
_refine_ls_extinction_method none
_refine_ls_goodness_of_fit_all 0.993
_refine_ls_goodness_of_fit_obs 1.042
_refine_ls_hydrogen_treatment mixed
_refine_ls_matrix_type full
_refine_ls_number_parameters 334
_refine_ls_number_reflns 5664
_refine_ls_number_restraints 0
_refine_ls_restrained_S_all 1.203
_refine_ls_restrained_S_obs 1.042
_refine_ls_R_factor_all 0.1329
_refine_ls_R_factor_obs 0.0695
_refine_ls_shift/esd_max 0.000
_refine_ls_shift/esd_mean 0.000
_refine_ls_structure_factor_coef Fsqd
_refine_ls_weighting_details 'w=1/[\s^2^(Fo^2^)+(0.1000P)^2^+0.0000P] where P=(Fo^2^+2Fc^2^)/3'
_refine_ls_weighting_scheme calc
_refine_ls_wR_factor_all 0.2285
_refine_ls_wR_factor_obs 0.1548
_reflns_number_observed 3549
_reflns_number_total 5740
_reflns_observed_criterion >2sigma(I)
_cod_data_source_file ja983068b_1.cif
_cod_data_source_block l3592abs
_cod_depositor_comments
;
The following automatic conversions were performed:

'_refine_ls_weighting_scheme' value 'calc
w=1/[\s^2^(Fo^2^)+(0.1000P)^2^+0.0000P] where P=(Fo^2^+2Fc^2^)/3' was
changed to 'calc'. New tag '_refine_ls_weighting_details' was
created. The value of the new tag was set to
'w=1/[\s^2^(Fo^2^)+(0.1000P)^2^+0.0000P] where P=(Fo^2^+2Fc^2^)/3'.

Automatic conversion script
Id: cif_fix_values 3143 2015-03-26 13:38:13Z robertas 
;
_cod_database_code 4116303

loop_
_symmetry_equiv_pos_as_xyz
'x, y, z'
'-x, y+1/2, -z+1/2'
'-x, -y, -z'
'x, -y-1/2, z-1/2'

loop_
_atom_site_aniso_label
_atom_site_aniso_U_11
_atom_site_aniso_U_22
_atom_site_aniso_U_33
_atom_site_aniso_U_23
_atom_site_aniso_U_13
_atom_site_aniso_U_12
Y1 0.0171(3) 0.0257(4) 0.0192(3) 0.0045(3) 0.0018(2) 0.0019(3)
Si1 0.0242(11) 0.0402(14) 0.0321(12) 0.0053(10) -0.0016(9) -0.0033(10)
Si2 0.0219(11) 0.0295(12) 0.0414(12) 0.0111(10) 0.0016(9) 0.0016(9)
O1 0.021(2) 0.030(3) 0.021(2) 0.000(2) 0.002(2) 0.002(2)
C1 0.016(3) 0.038(5) 0.030(4) 0.011(3) 0.002(3) 0.000(3)
C2 0.027(5) 0.049(6) 0.050(5) -0.011(5) 0.004(4) -0.005(4)
C3 0.059(6) 0.093(8) 0.031(5) 0.012(5) 0.006(4) -0.008(6)
C4 0.034(5) 0.056(6) 0.036(5) 0.008(4) -0.011(4) 0.001(4)
C5 0.033(5) 0.049(5) 0.041(5) -0.002(4) 0.003(4) 0.003(4)
C6 0.029(5) 0.049(6) 0.094(7) 0.033(5) 0.021(5) 0.014(4)
C7 0.037(5) 0.046(6) 0.073(6) -0.016(5) -0.016(5) -0.003(4)
C11 0.017(3) 0.033(4) 0.019(3) 0.006(3) 0.002(3) 0.004(3)
C12 0.021(3) 0.031(4) 0.023(3) 0.003(3) 0.000(3) 0.001(3)
C121 0.038(4) 0.033(5) 0.023(4) 0.001(3) 0.005(3) 0.002(4)
C122 0.027(4) 0.071(7) 0.048(5) -0.013(5) -0.003(4) -0.011(4)
C123 0.063(6) 0.054(6) 0.033(5) -0.005(4) 0.004(4) -0.002(5)
C124 0.084(7) 0.029(5) 0.047(5) 0.002(4) 0.001(5) 0.011(5)
C13 0.024(4) 0.050(5) 0.021(4) 0.005(3) 0.001(3) 0.007(4)
C14 0.020(4) 0.067(6) 0.025(4) 0.008(4) 0.001(3) -0.005(4)
C15 0.021(4) 0.031(4) 0.036(4) 0.012(3) -0.002(3) -0.008(3)
C16 0.016(3) 0.037(4) 0.021(3) 0.007(3) -0.003(3) 0.005(3)
C161 0.022(4) 0.033(4) 0.027(4) -0.004(3) -0.001(3) -0.002(3)
C162 0.038(5) 0.028(5) 0.033(4) 0.003(4) 0.002(4) 0.001(4)
C163 0.028(4) 0.041(5) 0.025(4) -0.005(3) -0.003(3) 0.004(4)
C164 0.035(5) 0.045(5) 0.041(5) -0.010(4) 0.005(4) -0.001(4)
C21 0.019(4) 0.029(4) 0.035(4) -0.003(3) 0.000(3) 0.005(3)
C211 0.037(5) 0.032(5) 0.066(6) -0.016(4) -0.007(4) 0.003(4)
C22 0.016(4) 0.030(4) 0.034(4) 0.008(3) -0.004(3) 0.002(3)
C221 0.024(4) 0.049(5) 0.045(5) 0.017(4) 0.001(4) 0.008(4)
C23 0.010(3) 0.039(4) 0.030(4) -0.003(4) -0.001(3) 0.002(3)
C231 0.028(4) 0.054(5) 0.027(4) -0.006(4) -0.010(3) -0.003(4)
C24 0.013(3) 0.032(4) 0.026(4) 0.006(3) 0.003(3) 0.003(3)
C241 0.022(4) 0.038(5) 0.043(5) 0.006(4) 0.003(3) -0.007(3)
C25 0.021(4) 0.042(5) 0.020(4) -0.006(3) 0.000(3) 0.005(3)
C251 0.025(4) 0.070(6) 0.026(4) -0.007(4) 0.001(3) -0.003(4)

loop_
_atom_site_label
_atom_site_type_symbol
_atom_site_fract_x
_atom_site_fract_y
_atom_site_fract_z
_atom_site_U_iso_or_equiv
_atom_site_thermal_displace_type
_atom_site_occupancy
_atom_site_calc_flag
_atom_site_refinement_flags
Y1 Y 0.12354(7) 0.14475(3) 0.24750(4) 0.0206(2) Uani 1 d .
Si1 Si 0.2627(2) 0.09916(10) 0.43233(13) 0.0322(5) Uani 1 d .
Si2 Si 0.2236(2) -0.01367(10) 0.30747(14) 0.0309(5) Uani 1 d .
O1 O 0.2639(5) 0.1520(2) 0.1492(3) 0.0240(11) Uani 1 d .
C1 C 0.1703(7) 0.0623(3) 0.3422(4) 0.028(2) Uani 1 d .
H1 H 0.0782(7) 0.0547(3) 0.3639(4) 0.070 Uiso 1 d R
C2 C 0.2324(9) 0.1844(4) 0.4237(6) 0.042(2) Uani 1 d .
H2A H 0.2427(102) 0.1917(45) 0.3722(60) 0.070 Uiso 1 d .
H2B H 0.1364(105) 0.1948(42) 0.4348(56) 0.070 Uiso 1 d .
H2C H 0.2933(97) 0.1979(42) 0.4713(57) 0.070 Uiso 1 d .
C3 C 0.1983(10) 0.0772(5) 0.5385(5) 0.061(3) Uani 1 d .
H3A H 0.2777(10) 0.0664(5) 0.5749(5) 0.070 Uiso 1 d R
H3B H 0.1492(10) 0.1109(5) 0.5621(5) 0.070 Uiso 1 d R
H3C H 0.1349(10) 0.0434(5) 0.5327(5) 0.070 Uiso 1 d R
C4 C 0.4590(8) 0.0888(4) 0.4370(5) 0.042(2) Uani 1 d .
H4A H 0.4896(8) 0.0757(4) 0.4924(5) 0.070 Uiso 1 d R
H4B H 0.4832(8) 0.0587(4) 0.3964(5) 0.070 Uiso 1 d R
H4C H 0.5050(8) 0.1263(4) 0.4240(5) 0.070 Uiso 1 d R
C5 C 0.4075(8) -0.0150(4) 0.2677(5) 0.041(2) Uani 1 d .
H5A H 0.4739(8) -0.0013(4) 0.3107(5) 0.070 Uiso 1 d R
H5B H 0.4308(8) -0.0557(4) 0.2518(5) 0.070 Uiso 1 d R
H5C H 0.4119(8) 0.0110(4) 0.2194(5) 0.070 Uiso 1 d R
C6 C 0.2161(9) -0.0720(4) 0.3932(6) 0.057(3) Uani 1 d .
H6A H 0.2776(9) -0.0600(4) 0.4397(6) 0.070 Uiso 1 d R
H6B H 0.1207(9) -0.0756(4) 0.4117(6) 0.070 Uiso 1 d R
H6C H 0.2468(9) -0.1104(4) 0.3718(6) 0.070 Uiso 1 d R
C7 C 0.0984(9) -0.0400(4) 0.2206(6) 0.052(2) Uani 1 d .
H7A H 0.0979(9) -0.0115(4) 0.1749(6) 0.070 Uiso 1 d R
H7B H 0.1303(9) -0.0786(4) 0.2010(6) 0.070 Uiso 1 d R
H7C H 0.0042(9) -0.0439(4) 0.2410(6) 0.070 Uiso 1 d R
C11 C 0.3586(7) 0.1709(3) 0.0929(4) 0.023(2) Uani 1 d .
C12 C 0.3672(7) 0.1422(3) 0.0132(4) 0.0247(15) Uani 1 d .
C121 C 0.2735(8) 0.0874(3) -0.0119(4) 0.031(2) Uani 1 d .
C122 C 0.1178(8) 0.1047(4) -0.0110(5) 0.049(2) Uani 1 d .
H12A H 0.0964(8) 0.1191(4) 0.0442(5) 0.070 Uiso 1 d R
H12B H 0.0984(8) 0.1361(4) -0.0517(5) 0.070 Uiso 1 d R
H12C H 0.0601(8) 0.0700(4) -0.0245(5) 0.070 Uiso 1 d R
C123 C 0.3006(10) 0.0640(4) -0.1017(5) 0.050(2) Uani 1 d .
H12D H 0.2403(10) 0.0299(4) -0.1145(5) 0.070 Uiso 1 d R
H12E H 0.2802(10) 0.0959(4) -0.1414(5) 0.070 Uiso 1 d R
H12F H 0.3981(10) 0.0520(4) -0.1053(5) 0.070 Uiso 1 d R
C124 C 0.3040(11) 0.0352(4) 0.0490(5) 0.054(3) Uani 1 d .
H12G H 0.2883(11) 0.0479(4) 0.1057(5) 0.070 Uiso 1 d R
H12H H 0.2440(11) 0.0013(4) 0.0351(5) 0.070 Uiso 1 d R
H12I H 0.4016(11) 0.0237(4) 0.0441(5) 0.070 Uiso 1 d R
C13 C 0.4671(7) 0.1632(4) -0.0427(4) 0.031(2) Uani 1 d .
H13 H 0.4746(7) 0.1433(4) -0.0961(4) 0.070 Uiso 1 d R
C14 C 0.5533(8) 0.2103(4) -0.0239(5) 0.037(2) Uani 1 d .
H14 H 0.6201(8) 0.2239(4) -0.0641(5) 0.070 Uiso 1 d R
C15 C 0.5452(7) 0.2395(3) 0.0524(4) 0.029(2) Uani 1 d .
H15 H 0.6070(7) 0.2730(3) 0.0657(4) 0.070 Uiso 1 d R
C16 C 0.4484(7) 0.2201(3) 0.1133(4) 0.025(2) Uani 1 d .
C161 C 0.4511(7) 0.2495(3) 0.2018(4) 0.027(2) Uani 1 d .
C162 C 0.3103(9) 0.2778(4) 0.2215(5) 0.033(2) Uani 1 d .
H16A H 0.2219(96) 0.2442(43) 0.2097(53) 0.070 Uiso 1 d .
H16B H 0.2886(95) 0.3091(45) 0.1839(57) 0.070 Uiso 1 d .
H16C H 0.3026(98) 0.2835(42) 0.2773(60) 0.070 Uiso 1 d .
C163 C 0.4979(8) 0.2018(3) 0.2660(4) 0.032(2) Uani 1 d .
H16D H 0.5017(8) 0.2186(3) 0.3217(4) 0.070 Uiso 1 d R
H16E H 0.4304(8) 0.1692(3) 0.2634(4) 0.070 Uiso 1 d R
H16F H 0.5899(8) 0.1867(3) 0.2526(4) 0.070 Uiso 1 d R
C164 C 0.5599(8) 0.3005(4) 0.2102(5) 0.041(2) Uani 1 d .
H16G H 0.5350(8) 0.3323(4) 0.1711(5) 0.070 Uiso 1 d R
H16H H 0.5616(8) 0.3163(4) 0.2665(5) 0.070 Uiso 1 d R
H16I H 0.6519(8) 0.2849(4) 0.1979(5) 0.070 Uiso 1 d R
C21 C -0.0793(7) 0.2232(3) 0.2697(4) 0.027(2) Uani 1 d .
C211 C -0.0477(9) 0.2848(3) 0.3059(6) 0.045(2) Uani 1 d .
H21A H -0.1341(9) 0.3074(3) 0.3098(6) 0.070 Uiso 1 d R
H21B H -0.0037(9) 0.2806(3) 0.3611(6) 0.070 Uiso 1 d R
H21C H 0.0155(9) 0.3057(3) 0.2698(6) 0.070 Uiso 1 d R
C22 C -0.0868(7) 0.2078(3) 0.1829(4) 0.027(2) Uani 1 d .
C221 C -0.0574(8) 0.2500(4) 0.1097(5) 0.039(2) Uani 1 d .
H22A H -0.1427(8) 0.2706(4) 0.0915(5) 0.070 Uiso 1 d R
H22B H 0.0128(8) 0.2792(4) 0.1277(5) 0.070 Uiso 1 d R
H22C H -0.0224(8) 0.2266(4) 0.0639(5) 0.070 Uiso 1 d R
C23 C -0.1315(6) 0.1480(4) 0.1764(4) 0.027(2) Uani 1 d .
C231 C -0.1821(8) 0.1146(4) 0.0974(4) 0.036(2) Uani 1 d .
H23A H -0.2802(8) 0.1238(4) 0.0852(4) 0.070 Uiso 1 d R
H23B H -0.1266(8) 0.1265(4) 0.0507(4) 0.070 Uiso 1 d R
H23C H -0.1715(8) 0.0718(4) 0.1067(4) 0.070 Uiso 1 d R
C24 C -0.1525(6) 0.1249(3) 0.2596(4) 0.024(2) Uani 1 d .
C241 C -0.2152(7) 0.0645(3) 0.2789(5) 0.034(2) Uani 1 d .
H24A H -0.3165(7) 0.0681(3) 0.2809(5) 0.070 Uiso 1 d R
H24B H -0.1916(7) 0.0367(3) 0.2352(5) 0.070 Uiso 1 d R
H24C H -0.1779(7) 0.0499(3) 0.3322(5) 0.070 Uiso 1 d R
C25 C -0.1223(7) 0.1721(4) 0.3160(4) 0.028(2) Uani 1 d .
C251 C -0.1470(8) 0.1690(4) 0.4101(4) 0.041(2) Uani 1 d .
H25A H -0.2430(8) 0.1806(4) 0.4200(4) 0.070 Uiso 1 d R
H25B H -0.1312(8) 0.1284(4) 0.4300(4) 0.070 Uiso 1 d R
H25C H -0.0830(8) 0.1960(4) 0.4396(4) 0.070 Uiso 1 d R

loop_
_atom_type_symbol
_atom_type_description
_atom_type_scat_dispersion_real
_atom_type_scat_dispersion_imag
_atom_type_scat_source
C C 0.0033 0.0016 'International Tables Vol C Tables 4.2.6.8 and 6.1.1.4'
H H 0.0000 0.0000 'International Tables Vol C Tables 4.2.6.8 and 6.1.1.4'
O O 0.0106 0.0060 'International Tables Vol C Tables 4.2.6.8 and 6.1.1.4'
Si Si 0.0817 0.0704 'International Tables Vol C Tables 4.2.6.8 and 6.1.1.4'
Y Y -2.7962 3.5667 'International Tables Vol C Tables 4.2.6.8 and 6.1.1.4'

loop_
_geom_angle_atom_site_label_1
_geom_angle_atom_site_label_2
_geom_angle_atom_site_label_3
_geom_angle
O1 Y1 C1 114.6(2)
O1 Y1 H16A 59.8(20)
C1 Y1 H16A 140.1(20)
O1 Y1 H2A 106.1(23)
C1 Y1 H2A 75.6(23)
H16A Y1 H2A 69.6(30)
O1 Y1 C21 122.4(2)
C1 Y1 C21 122.9(2)
H16A Y1 C21 74.1(20)
H2A Y1 C21 86.2(23)
O1 Y1 C22 99.4(2)
C1 Y1 C22 140.8(2)
H16A Y1 C22 73.7(20)
H2A Y1 C22 114.3(23)
C21 Y1 C22 31.3(2)
O1 Y1 C23 106.1(2)
C1 Y1 C23 115.9(2)
H16A Y1 C23 102.7(20)
H2A Y1 C23 136.0(23)
C21 Y1 C23 51.1(2)
C22 Y1 C23 30.8(2)
O1 Y1 C24 135.8(2)
C1 Y1 C24 89.6(2)
H16A Y1 C24 122.9(20)
H2A Y1 C24 115.9(23)
C21 Y1 C24 51.3(2)
C22 Y1 C24 51.6(2)
C23 Y1 C24 31.3(2)
O1 Y1 C25 150.6(2)
C1 Y1 C25 93.8(2)
H16A Y1 C25 103.7(20)
H2A Y1 C25 87.9(23)
C21 Y1 C25 31.0(2)
C22 Y1 C25 51.2(2)
C23 Y1 C25 50.7(2)
C24 Y1 C25 30.4(2)
O1 Y1 H1 132.1(2)
C1 Y1 H1 19.98(6)
H16A Y1 H1 150.9(20)
H2A Y1 H1 81.3(23)
C21 Y1 H1 105.1(2)
C22 Y1 H1 121.0(2)
C23 Y1 H1 98.3(2)
C24 Y1 H1 70.1(2)
C25 Y1 H1 74.7(2)
O1 Y1 C2 116.8(2)
C1 Y1 C2 66.4(3)
H16A Y1 C2 81.1(20)
H2A Y1 C2 12.3(23)
C21 Y1 C2 85.2(2)
C22 Y1 C2 115.6(2)
C23 Y1 C2 131.1(2)
C24 Y1 C2 106.6(2)
C25 Y1 C2 80.8(2)
H1 Y1 C2 69.8(2)
O1 Y1 Si1 115.75(13)
C1 Y1 Si1 32.7(2)
H16A Y1 Si1 109.9(20)
H2A Y1 Si1 42.9(23)
C21 Y1 Si1 110.9(2)
C22 Y1 Si1 141.4(2)
C23 Y1 Si1 135.8(2)
C24 Y1 Si1 104.48(15)
C25 Y1 Si1 92.2(2)
H1 Y1 Si1 42.20(15)
C2 Y1 Si1 34.5(2)
C1 Si1 C3 114.8(4)
C1 Si1 C4 115.1(4)
C3 Si1 C4 106.5(4)
C1 Si1 C2 108.4(4)
C3 Si1 C2 105.6(5)
C4 Si1 C2 105.7(4)
C1 Si1 Y1 44.6(2)
C3 Si1 Y1 137.5(3)
C4 Si1 Y1 116.0(3)
C2 Si1 Y1 65.4(3)
C1 Si2 C6 113.3(4)
C1 Si2 C5 112.4(4)
C6 Si2 C5 106.8(4)
C1 Si2 C7 109.1(4)
C6 Si2 C7 106.1(4)
C5 Si2 C7 108.8(4)
C1 Si2 Y1 32.1(2)
C6 Si2 Y1 144.4(3)
C5 Si2 Y1 99.3(3)
C7 Si2 Y1 87.5(3)
C11 O1 Y1 165.7(4)
Si1 C1 Si2 120.5(4)
Si1 C1 Y1 102.7(3)
Si2 C1 Y1 123.8(3)
H2A C2 H2C 127.1(87)
H2A C2 H2B 105.7(84)
H2C C2 H2B 109.0(74)
H2A C2 Si1 103.7(70)
H2C C2 Si1 99.3(55)
H2B C2 Si1 111.4(57)
H2A C2 Y1 38.7(68)
H2C C2 Y1 163.1(52)
H2B C2 Y1 86.6(54)
Si1 C2 Y1 80.1(3)
O1 C11 C16 119.7(6)
O1 C11 C12 120.4(6)
C16 C11 C12 119.9(6)
C13 C12 C11 118.3(7)
C13 C12 C121 119.6(6)
C11 C12 C121 122.1(6)
C122 C121 C124 110.4(7)
C122 C121 C123 106.4(6)
C124 C121 C123 107.0(6)
C122 C121 C12 110.4(6)
C124 C121 C12 109.6(6)
C123 C121 C12 112.9(6)
C14 C13 C12 122.3(7)
C13 C14 C15 120.4(7)
C14 C15 C16 120.6(7)
C15 C16 C11 118.4(6)
C15 C16 C161 119.7(6)
C11 C16 C161 121.7(6)
C163 C161 C162 113.0(6)
C163 C161 C16 107.9(6)
C162 C161 C16 111.7(6)
C163 C161 C164 105.9(6)
C162 C161 C164 105.8(6)
C16 C161 C164 112.4(6)
H16C C162 H16B 119.9(82)
H16C C162 H16A 99.9(72)
H16B C162 H16A 103.6(69)
H16C C162 C161 111.0(61)
H16B C162 C161 110.8(57)
H16A C162 C161 110.4(46)
C25 C21 C22 107.7(6)
C25 C21 C211 125.7(7)
C22 C21 C211 126.3(7)
C25 C21 Y1 76.3(4)
C22 C21 Y1 74.1(4)
C211 C21 Y1 120.8(5)
C23 C22 C21 107.9(6)
C23 C22 C221 126.1(7)
C21 C22 C221 125.9(7)
C23 C22 Y1 75.4(4)
C21 C22 Y1 74.6(4)
C221 C22 Y1 118.0(4)
C22 C23 C24 108.8(6)
C22 C23 C231 127.8(7)
C24 C23 C231 122.3(7)
C22 C23 Y1 73.8(4)
C24 C23 Y1 75.5(4)
C231 C23 Y1 126.9(5)
C25 C24 C23 106.8(6)
C25 C24 C241 127.7(6)
C23 C24 C241 125.0(6)
C25 C24 Y1 75.0(4)
C23 C24 Y1 73.2(3)
C241 C24 Y1 124.0(4)
C24 C25 C21 108.9(6)
C24 C25 C251 124.0(7)
C21 C25 C251 126.9(7)
C24 C25 Y1 74.7(4)
C21 C25 Y1 72.6(4)
C251 C25 Y1 123.5(5)

loop_
_geom_bond_atom_site_label_1
_geom_bond_atom_site_label_2
_geom_bond_distance
Y1 O1 2.083(4)
Y1 C1 2.394(7)
Y1 H16A 2.47(10)
Y1 H2A 2.47(10)
Y1 C21 2.621(7)
Y1 C22 2.616(6)
Y1 C23 2.635(6)
Y1 C24 2.665(6)
Y1 C25 2.669(7)
Y1 H1 2.757(7)
Y1 C2 3.070(10)
Y1 Si1 3.326(2)
Si1 C1 1.841(7)
Si1 C3 1.867(8)
Si1 C4 1.874(8)
Si1 C2 1.913(10)
Si2 C1 1.843(8)
Si2 C6 1.875(8)
Si2 C5 1.871(8)
Si2 C7 1.881(8)
O1 C11 1.350(8)
C2 H2A 0.84(9)
C2 H2C 0.98(9)
C2 H2B 0.96(10)
C11 C16 1.413(10)
C11 C12 1.416(9)
C12 C13 1.393(9)
C12 C121 1.548(10)
C121 C122 1.525(11)
C121 C124 1.527(10)
C121 C123 1.541(10)
C13 C14 1.352(10)
C14 C15 1.374(10)
C15 C16 1.417(9)
C16 C161 1.544(9)
C161 C163 1.521(10)
C161 C162 1.514(10)
C161 C164 1.531(10)
C162 H16C 0.90(9)
C162 H16B 0.93(9)
C162 H16A 1.13(9)
C21 C25 1.415(10)
C21 C22 1.413(10)
C21 C211 1.506(10)
C22 C23 1.394(10)
C22 C221 1.520(10)
C23 C24 1.432(9)
C23 C231 1.517(9)
C24 C25 1.397(10)
C24 C241 1.497(10)
C25 C251 1.514(9)
